data_7120027
loop_
_publ_author_name
'Luo, Feng'
'Gao, Heng Ya'
'Peng, Wenli'
'Meng, PanPan'
'Feng, Xuefeng'
'Li, Jianqiang'
'Wu, HuiQiong'
'Yan, Chang Sheng'
'Xiaong, Yang Yang'

_publ_section_title
;
 Lanthanide separation using size-selective crystallization of Ln-MOFs
;
_journal_name_full 'Chem. Commun.'
_journal_paper_doi 10.1039/C7CC01898C
_journal_year 2017
_chemical_formula_sum 'C14 H6 N2 Nd O7.5'
_chemical_formula_weight 466.45
_chemical_name_systematic
; 
 ? 
;
_space_group_IT_number 13
_symmetry_cell_setting triclinic
_symmetry_space_group_name_Hall '-P 2yc'
_symmetry_space_group_name_H-M 'P 1 2/c 1'
_atom_sites_solution_hydrogens geom
_atom_sites_solution_primary direct
_atom_sites_solution_secondary difmap
_audit_creation_method SHELXL-97
_audit_update_record
;
2017-03-10 deposited with the CCDC.
2017-04-27 downloaded from the CCDC.
;
_cell_angle_alpha 90.00
_cell_angle_beta 112.643(16)
_cell_angle_gamma 90.00
_cell_formula_units_Z 4
_cell_length_a 15.528(4)
_cell_length_b 15.999(4)
_cell_length_c 13.519(3)
_cell_measurement_reflns_used 5585
_cell_measurement_temperature 296(2)
_cell_measurement_theta_max 27.06
_cell_measurement_theta_min 3.02
_cell_volume 3099.7(14)
_computing_cell_refinement 'Bruker SMART'
_computing_data_collection 'Bruker SMART'
_computing_data_reduction 'Bruker SAINT'
_computing_molecular_graphics 'Bruker SHELXTL'
_computing_publication_material 'Bruker SHELXTL'
_computing_structure_refinement 'SHELXL-97 (Sheldrick, 1997)'
_computing_structure_solution 'SHELXS-97 (Sheldrick, 1990)'
_diffrn_ambient_temperature 296(2)
_diffrn_measured_fraction_theta_full 0.994
_diffrn_measured_fraction_theta_max 0.994
_diffrn_measurement_device_type 'CCD area detector'
_diffrn_measurement_method 'phi and omega scans'
_diffrn_radiation_monochromator graphite
_diffrn_radiation_source 'fine-focus sealed tube'
_diffrn_radiation_type MoK\a
_diffrn_radiation_wavelength 0.71073
_diffrn_reflns_av_R_equivalents 0.0621
_diffrn_reflns_av_sigmaI/netI 0.0720
_diffrn_reflns_limit_h_max 18
_diffrn_reflns_limit_h_min -18
_diffrn_reflns_limit_k_max 18
_diffrn_reflns_limit_k_min -17
_diffrn_reflns_limit_l_max 16
_diffrn_reflns_limit_l_min -9
_diffrn_reflns_number 17973
_diffrn_reflns_theta_full 25.00
_diffrn_reflns_theta_max 25.00
_diffrn_reflns_theta_min 2.07
_exptl_absorpt_coefficient_mu 1.697
_exptl_absorpt_correction_T_max 0.9352
_exptl_absorpt_correction_T_min 0.8487
_exptl_absorpt_correction_type none
_exptl_crystal_density_diffrn 1.000
_exptl_crystal_density_meas 0
_exptl_crystal_density_method 'not measured'
_exptl_crystal_F_000 896
_exptl_crystal_size_max 0.10
_exptl_crystal_size_mid 0.10
_exptl_crystal_size_min 0.04
_refine_diff_density_max 10.118
_refine_diff_density_min -5.048
_refine_diff_density_rms 0.391
_refine_ls_extinction_method none
_refine_ls_goodness_of_fit_ref 1.158
_refine_ls_hydrogen_treatment mixed
_refine_ls_matrix_type full
_refine_ls_number_parameters 210
_refine_ls_number_reflns 5433
_refine_ls_number_restraints 6
_refine_ls_restrained_S_all 1.159
_refine_ls_R_factor_all 0.1390
_refine_ls_R_factor_gt 0.1276
_refine_ls_shift/su_max 0.000
_refine_ls_shift/su_mean 0.000
_refine_ls_structure_factor_coef Fsqd
_refine_ls_weighting_details 'calc w=1/[\s^2^(Fo^2^)+(0.1500P)^2^+100.0000P] where P=(Fo^2^+2Fc^2^)/3'
_refine_ls_weighting_scheme calc
_refine_ls_wR_factor_gt 0.3124
_refine_ls_wR_factor_ref 0.3178
_reflns_number_gt 4189
_reflns_number_total 5433
_reflns_threshold_expression >2sigma(I)
_cod_data_source_file c7cc01898c2.cif
_cod_data_source_block p2015110911_0m
_cod_depositor_comments
;
The following automatic conversions were performed:

'_symmetry_cell_setting' value 'Triclinic' changed to 'triclinic'
according to
/home/data/users/saulius/crontab/automatic-downloads/rss-feeds/RSC/lib/dictionaries/cif_core.dic
dictionary named 'cif_core.dic' version 2.4.2 from 2011-04-26.

Automatic conversion script
Id: cif_fix_values 4973 2017-02-22 13:04:09Z antanas 
;
_cod_original_cell_volume 3099.7(13)
_cod_original_sg_symbol_H-M P1
_cod_original_formula_sum 'C14 H6 N2 Nd O7.50'
_cod_database_code 7120027

loop_
_symmetry_equiv_pos_as_xyz
'x, y, z'
'-x, y, -z+1/2'
'-x, -y, -z'
'x, -y, z-1/2'

loop_
_atom_site_label
_atom_site_type_symbol
_atom_site_fract_x
_atom_site_fract_y
_atom_site_fract_z
_atom_site_U_iso_or_equiv
_atom_site_adp_type
_atom_site_occupancy
_atom_site_symmetry_multiplicity
_atom_site_calc_flag
_atom_site_refinement_flags
C1 C 0.3575(11) 0.9912(10) 0.8094(13) 0.030(4) Uani 1 1 d .
C2 C 0.2597(5) 0.9817(8) 0.7344(6) 0.120(14) Uani 1 1 d G
C3 C 0.2288(5) 0.9744(8) 0.6236(6) 0.029(4) Uani 1 1 d G
C4 C 0.1354(6) 0.9575(8) 0.5630(5) 0.028(4) Uani 1 1 d G
H4 H 0.1148 0.9527 0.4889 0.033 Uiso 1 1 calc R
C5 C 0.0729(5) 0.9479(9) 0.6131(8) 0.053(5) Uani 1 1 d G
H5 H 0.0104 0.9366 0.5726 0.063 Uiso 1 1 calc R
C6 C 0.1038(6) 0.9552(9) 0.7239(8) 0.035(4) Uani 1 1 d G
C7 C 0.1971(7) 0.9721(8) 0.7845(5) 0.050(5) Uani 1 1 d G
H7 H 0.2178 0.9770 0.8586 0.060 Uiso 1 1 calc R
C8 C 0.4660(12) 0.8336(11) 0.5434(17) 0.043(5) Uani 1 1 d .
C9 C 0.4491(16) 0.7447(11) 0.5606(17) 0.048(5) Uani 1 1 d .
C10 C 0.4824(17) 0.6800(12) 0.5158(17) 0.054(6) Uani 1 1 d .
H10 H 0.5170 0.6915 0.4744 0.065 Uiso 1 1 calc R
C11 C 0.463(2) 0.5976(13) 0.534(2) 0.082(9) Uani 1 1 d .
C12 C 0.416(2) 0.5803(15) 0.602(3) 0.091(10) Uani 1 1 d .
H12 H 0.4029 0.5250 0.6135 0.110 Uiso 1 1 calc R
C13 C 0.4031(19) 0.7287(14) 0.634(2) 0.065(6) Uani 1 1 d .
C25 C 0.387(3) 0.6441(13) 0.654(3) 0.117(15) Uani 1 1 d .
H25 H 0.3579 0.6311 0.7004 0.141 Uiso 1 1 calc R
N1 N 0.0428(12) 0.9534(11) 0.7821(13) 0.052(5) Uani 1 1 d .
N2 N 0.504(2) 0.5367(10) 0.487(2) 0.079(7) Uani 1 1 d .
Nd1 Nd 0.42680(5) 1.04172(5) 0.59229(6) 0.0183(3) Uani 1 1 d .
O1 O 0.3891(8) 0.9896(8) 0.9076(7) 0.034(3) Uani 1 1 d U
O2 O 0.4141(8) 1.0105(9) 0.7643(8) 0.038(3) Uani 1 1 d .
O3 O 0.2839(8) 0.9905(11) 0.5707(9) 0.050(4) Uani 1 1 d .
O4 O 0.3166(12) 1.1619(11) 0.5358(19) 0.100(7) Uani 1 1 d .
O5 O 0.5000 1.1532(10) 0.7500 0.059(6) Uani 1 2 d S
O6 O 0.4435(8) 0.8876(7) 0.5922(9) 0.035(3) Uani 1 1 d .
O7 O 0.5004(10) 0.8466(7) 0.4721(10) 0.043(3) Uani 1 1 d .
O8 O 0.3725(16) 0.7849(10) 0.6799(17) 0.090(7) Uani 1 1 d .

loop_
_atom_site_aniso_label
_atom_site_aniso_U_11
_atom_site_aniso_U_22
_atom_site_aniso_U_33
_atom_site_aniso_U_23
_atom_site_aniso_U_13
_atom_site_aniso_U_12
C1 0.030(8) 0.031(9) 0.040(9) 0.015(7) 0.025(7) 0.022(7)
C2 0.019(8) 0.30(4) 0.052(12) 0.17(2) 0.028(9) 0.092(15)
C3 0.021(8) 0.041(10) 0.018(8) -0.001(6) 0.002(6) 0.000(7)
C4 0.014(7) 0.066(12) 0.008(7) 0.002(6) 0.010(5) 0.005(7)
C5 0.032(10) 0.079(16) 0.047(12) 0.000(10) 0.015(9) -0.004(10)
C6 0.019(8) 0.063(12) 0.029(9) -0.006(8) 0.016(7) -0.011(7)
C7 0.036(10) 0.074(15) 0.027(10) -0.002(9) -0.002(8) 0.007(9)
C8 0.027(9) 0.023(9) 0.075(13) 0.021(9) 0.015(9) -0.002(7)
C9 0.076(14) 0.030(10) 0.060(12) -0.002(9) 0.051(12) -0.001(9)
C10 0.087(16) 0.033(11) 0.063(13) -0.006(9) 0.052(13) -0.011(10)
C11 0.16(3) 0.032(11) 0.11(2) 0.006(12) 0.11(2) -0.001(14)
C12 0.16(3) 0.031(12) 0.13(3) 0.011(14) 0.11(3) -0.006(15)
C13 0.091(18) 0.041(12) 0.079(16) 0.006(11) 0.050(14) -0.017(12)
C25 0.23(4) 0.017(11) 0.19(3) 0.006(15) 0.18(4) -0.006(16)
N1 0.036(8) 0.090(14) 0.031(8) 0.010(8) 0.013(7) 0.007(8)
N2 0.15(2) 0.032(9) 0.092(16) -0.003(10) 0.087(17) 0.006(12)
Nd1 0.0175(4) 0.0293(5) 0.0119(4) 0.0004(3) 0.0100(3) 0.0005(3)
O1 0.036(5) 0.054(6) 0.005(4) 0.018(4) 0.002(4) 0.005(5)
O2 0.040(6) 0.071(8) 0.022(5) 0.024(6) 0.034(5) 0.002(6)
O3 0.016(6) 0.111(12) 0.032(6) 0.007(7) 0.019(5) -0.012(7)
O4 0.042(9) 0.069(12) 0.18(2) -0.004(12) 0.030(11) 0.036(9)
O5 0.096(17) 0.016(9) 0.072(14) 0.000 0.039(12) 0.000
O6 0.039(7) 0.018(6) 0.047(7) -0.003(5) 0.017(6) 0.008(5)
O7 0.068(9) 0.035(7) 0.040(7) -0.002(5) 0.039(7) -0.001(6)
O8 0.159(19) 0.036(8) 0.127(16) 0.002(9) 0.113(16) 0.010(10)

loop_
_atom_type_symbol
_atom_type_description
_atom_type_scat_dispersion_real
_atom_type_scat_dispersion_imag
_atom_type_scat_source
C C 0.0033 0.0016 'International Tables Vol C Tables 4.2.6.8 and 6.1.1.4'
H H 0.0000 0.0000 'International Tables Vol C Tables 4.2.6.8 and 6.1.1.4'
O O 0.0106 0.0060 'International Tables Vol C Tables 4.2.6.8 and 6.1.1.4'
N N 0.0061 0.0033 'International Tables Vol C Tables 4.2.6.8 and 6.1.1.4'
Nd Nd -0.1943 3.0179 'International Tables Vol C Tables 4.2.6.8 and 6.1.1.4'

loop_
_geom_angle_atom_site_label_1
_geom_angle_atom_site_label_2
_geom_angle_atom_site_label_3
_geom_angle
_geom_angle_site_symmetry_1
_geom_angle_site_symmetry_3
O1 C1 O2 117.2(16) . .
O1 C1 C2 128.3(13) . .
O2 C1 C2 114.2(13) . .
C3 C2 C7 120.0 . .
C3 C2 C1 125.9(8) . .
C7 C2 C1 113.8(8) . .
O3 C3 C4 117.4(8) . .
O3 C3 C2 122.3(8) . .
C4 C3 C2 120.0 . .
C5 C4 C3 120.0 . .
C5 C4 H4 120.0 . .
C3 C4 H4 120.0 . .
C4 C5 C6 120.0 . .
C4 C5 H5 120.0 . .
C6 C5 H5 120.0 . .
C7 C6 C5 120.0 . .
C7 C6 N1 115.8(9) . .
C5 C6 N1 124.0(9) . .
C6 C7 C2 120.0 . .
C6 C7 H7 120.0 . .
C2 C7 H7 120.0 . .
O6 C8 O7 125.3(15) . .
O6 C8 C9 119.5(17) . .
O7 C8 C9 115.0(17) . .
C10 C9 C13 122.0(18) . .
C10 C9 C8 121.8(17) . .
C13 C9 C8 116.0(17) . .
C11 C10 C9 118.7(18) . .
C11 C10 H10 120.6 . .
C9 C10 H10 120.6 . .
C10 C11 C12 120(2) . .
C10 C11 N2 113.1(19) . .
C12 C11 N2 126.2(19) . .
C25 C12 C11 122(2) . .
C25 C12 H12 119.2 . .
C11 C12 H12 119.2 . .
O8 C13 C25 117(2) . .
O8 C13 C9 125.2(18) . .
C25 C13 C9 117(2) . .
C12 C25 C13 120(2) . .
C12 C25 H25 120.2 . .
C13 C25 H25 120.2 . .
N1 N1 C6 110.9(18) 2_556 .
N2 N2 C11 113(2) 3_666 .
O3 Nd1 O1 87.4(4) . 4_575
O3 Nd1 O7 141.1(5) . 3_676
O1 Nd1 O7 75.1(4) 4_575 3_676
O3 Nd1 O2 67.6(4) . .
O1 Nd1 O2 150.4(4) 4_575 .
O7 Nd1 O2 134.5(4) 3_676 .
O3 Nd1 O6 74.9(5) . .
O1 Nd1 O6 76.9(4) 4_575 .
O7 Nd1 O6 131.5(4) 3_676 .
O2 Nd1 O6 81.1(4) . .
O3 Nd1 O4 73.6(6) . .
O1 Nd1 O4 88.8(6) 4_575 .
O7 Nd1 O4 71.6(6) 3_676 .
O2 Nd1 O4 98.7(6) . .
O6 Nd1 O4 145.8(5) . .
O3 Nd1 O2 129.9(4) . 2_656
O1 Nd1 O2 122.2(3) 4_575 2_656
O7 Nd1 O2 88.2(4) 3_676 2_656
O2 Nd1 O2 69.3(4) . 2_656
O6 Nd1 O2 74.5(4) . 2_656
O4 Nd1 O2 137.7(6) . 2_656
O3 Nd1 O5 115.9(4) . .
O1 Nd1 O5 146.3(4) 4_575 .
O7 Nd1 O5 71.6(3) 3_676 .
O2 Nd1 O5 63.0(4) . .
O6 Nd1 O5 130.6(4) . .
O4 Nd1 O5 76.2(6) . .
O2 Nd1 O5 62.1(3) 2_656 .
O3 Nd1 Nd1 105.3(3) . 2_656
O1 Nd1 Nd1 158.1(3) 4_575 2_656
O7 Nd1 Nd1 103.3(3) 3_676 2_656
O2 Nd1 Nd1 37.7(3) . 2_656
O6 Nd1 Nd1 89.1(3) . 2_656
O4 Nd1 Nd1 111.7(5) . 2_656
O2 Nd1 Nd1 36.41(19) 2_656 2_656
O5 Nd1 Nd1 41.8(3) . 2_656
C1 O1 Nd1 166.3(12) . 4_576
C1 O2 Nd1 144.6(11) . .
C1 O2 Nd1 109.2(10) . 2_656
Nd1 O2 Nd1 105.9(4) . 2_656
C3 O3 Nd1 142.6(9) . .
Nd1 O5 Nd1 96.4(5) . 2_656
C8 O6 Nd1 139.4(11) . .
C8 O7 Nd1 140.1(11) . 3_676

loop_
_geom_bond_atom_site_label_1
_geom_bond_atom_site_label_2
_geom_bond_distance
_geom_bond_site_symmetry_2
C1 O1 1.226(19) .
C1 O2 1.285(18) .
C1 C2 1.474(18) .
C2 C3 1.3900 .
C2 C7 1.3900 .
C3 O3 1.335(12) .
C3 C4 1.3900 .
C4 C5 1.3900 .
C4 H4 0.9300 .
C5 C6 1.3900 .
C5 H5 0.9300 .
C6 C7 1.3900 .
C6 N1 1.446(18) .
C7 H7 0.9300 .
C8 O6 1.22(2) .
C8 O7 1.29(2) .
C8 C9 1.48(2) .
C9 C10 1.40(3) .
C9 C13 1.46(3) .
C10 C11 1.40(3) .
C10 H10 0.9300 .
C11 C12 1.41(3) .
C11 N2 1.44(3) .
C12 C25 1.40(3) .
C12 H12 0.9300 .
C13 O8 1.28(3) .
C13 C25 1.42(3) .
C25 H25 0.9300 .
N1 N1 1.28(3) 2_556
N2 N2 1.25(3) 3_666
Nd1 O3 2.276(11) .
Nd1 O1 2.388(9) 4_575
Nd1 O7 2.446(12) 3_676
Nd1 O2 2.460(9) .
Nd1 O6 2.479(11) .
Nd1 O4 2.491(15) .
Nd1 O2 2.534(12) 2_656
Nd1 O5 2.674(11) .
Nd1 Nd1 3.9858(17) 2_656
O1 Nd1 2.388(9) 4_576
O2 Nd1 2.534(12) 2_656
O5 Nd1 2.674(11) 2_656
O7 Nd1 2.446(12) 3_676

loop_
_geom_torsion_atom_site_label_1
_geom_torsion_atom_site_label_2
_geom_torsion_atom_site_label_3
_geom_torsion_atom_site_label_4
_geom_torsion
_geom_torsion_site_symmetry_1
_geom_torsion_site_symmetry_4
O1 C1 C2 C3 -172.2(13) . .
O2 C1 C2 C3 14(2) . .
O1 C1 C2 C7 2(2) . .
O2 C1 C2 C7 -171.8(11) . .
C7 C2 C3 O3 173.8(14) . .
C1 C2 C3 O3 -12.6(16) . .
C7 C2 C3 C4 0.0 . .
C1 C2 C3 C4 173.7(14) . .
O3 C3 C4 C5 -174.1(13) . .
C2 C3 C4 C5 0.0 . .
C3 C4 C5 C6 0.0 . .
C4 C5 C6 C7 0.0 . .
C4 C5 C6 N1 174.4(14) . .
C5 C6 C7 C2 0.0 . .
N1 C6 C7 C2 -174.9(13) . .
C3 C2 C7 C6 0.0 . .
C1 C2 C7 C6 -174.4(13) . .
O6 C8 C9 C10 -173(2) . .
O7 C8 C9 C10 10(3) . .
O6 C8 C9 C13 2(3) . .
O7 C8 C9 C13 -175(2) . .
C13 C9 C10 C11 6(4) . .
C8 C9 C10 C11 -179(3) . .
C9 C10 C11 C12 -4(5) . .
C9 C10 C11 N2 -178(3) . .
C10 C11 C12 C25 0(6) . .
N2 C11 C12 C25 173(4) . .
C10 C9 C13 O8 179(3) . .
C8 C9 C13 O8 4(4) . .
C10 C9 C13 C25 -4(4) . .
C8 C9 C13 C25 -179(3) . .
C11 C12 C25 C13 2(6) . .
O8 C13 C25 C12 177(3) . .
C9 C13 C25 C12 0(5) . .
C7 C6 N1 N1 167.7(6) . 2_556
C5 C6 N1 N1 -7.0(12) . 2_556
C10 C11 N2 N2 173(4) . 3_666
C12 C11 N2 N2 0(6) . 3_666
O2 C1 O1 Nd1 -141(4) . 4_576
C2 C1 O1 Nd1 45(5) . 4_576
O1 C1 O2 Nd1 -173.3(13) . .
C2 C1 O2 Nd1 1(3) . .
O1 C1 O2 Nd1 -1.5(18) . 2_656
C2 C1 O2 Nd1 172.9(10) . 2_656
O3 Nd1 O2 C1 -10.7(19) . .
O1 Nd1 O2 C1 -45(2) 4_575 .
O7 Nd1 O2 C1 130.2(19) 3_676 .
O6 Nd1 O2 C1 -88(2) . .
O4 Nd1 O2 C1 57(2) . .
O2 Nd1 O2 C1 -164.6(18) 2_656 .
O5 Nd1 O2 C1 127(2) . .
Nd1 Nd1 O2 C1 172(2) 2_656 .
O3 Nd1 O2 Nd1 177.4(7) . 2_656
O1 Nd1 O2 Nd1 142.6(7) 4_575 2_656
O7 Nd1 O2 Nd1 -41.7(8) 3_676 2_656
O6 Nd1 O2 Nd1 100.2(5) . 2_656
O4 Nd1 O2 Nd1 -114.4(6) . 2_656
O2 Nd1 O2 Nd1 23.5(6) 2_656 2_656
O5 Nd1 O2 Nd1 -44.9(4) . 2_656
C4 C3 O3 Nd1 166.6(14) . .
C2 C3 O3 Nd1 -7(2) . .
O1 Nd1 O3 C3 177(2) 4_575 .
O7 Nd1 O3 C3 -120.3(17) 3_676 .
O2 Nd1 O3 C3 13.9(18) . .
O6 Nd1 O3 C3 100(2) . .
O4 Nd1 O3 C3 -93(2) . .
O2 Nd1 O3 C3 46(2) 2_656 .
O5 Nd1 O3 C3 -28(2) . .
Nd1 Nd1 O3 C3 16(2) 2_656 .
O3 Nd1 O5 Nd1 84.1(4) . 2_656
O1 Nd1 O5 Nd1 -146.3(6) 4_575 2_656
O7 Nd1 O5 Nd1 -137.3(3) 3_676 2_656
O2 Nd1 O5 Nd1 40.3(3) . 2_656
O6 Nd1 O5 Nd1 -7.9(4) . 2_656
O4 Nd1 O5 Nd1 147.8(5) . 2_656
O2 Nd1 O5 Nd1 -39.3(3) 2_656 2_656
O7 C8 O6 Nd1 7(3) . .
C9 C8 O6 Nd1 -169.0(14) . .
O3 Nd1 O6 C8 122.9(18) . .
O1 Nd1 O6 C8 32.0(17) 4_575 .
O7 Nd1 O6 C8 -24.0(19) 3_676 .
O2 Nd1 O6 C8 -168.0(18) . .
O4 Nd1 O6 C8 100(2) . .
O2 Nd1 O6 C8 -97.2(18) 2_656 .
O5 Nd1 O6 C8 -125.8(17) . .
Nd1 Nd1 O6 C8 -131.0(17) 2_656 .
O6 C8 O7 Nd1 16(3) . 3_676
C9 C8 O7 Nd1 -167.2(14) . 3_676
